data_1503196
loop_
_publ_author_name
'Sakamoto, Masami'
'Yagishita, Fumitoshi'
'Kanehiro, Masayuki'
'Kasashima, Yoshio'
'Mino, Takashi'
'Fujita, Tsutomu'

_publ_section_title
;
 Exclusive photodimerization reactions of chromone-2-carboxylic esters
 depending on reaction media.
;
_journal_issue 20
_journal_name_full 'Organic letters'
_journal_page_first 4435
_journal_page_last 4437
_journal_paper_doi 10.1021/ol101734k
_journal_volume 12
_journal_year 2010
_chemical_formula_sum 'C26 H24 O8'
_chemical_formula_weight 464.45
_chemical_name_systematic
; 
 ? 
;
_space_group_IT_number 1
_symmetry_cell_setting triclinic
_symmetry_space_group_name_Hall 'P 1'
_symmetry_space_group_name_H-M 'P 1'
_atom_sites_solution_hydrogens geom
_atom_sites_solution_primary direct
_atom_sites_solution_secondary difmap
_audit_creation_method SHELXL-97
_cell_angle_alpha 69.1630(10)
_cell_angle_beta 82.4060(10)
_cell_angle_gamma 82.3500(10)
_cell_formula_units_Z 1
_cell_length_a 6.5748(7)
_cell_length_b 8.8652(10)
_cell_length_c 10.7627(12)
_cell_measurement_temperature 173
_cell_volume 578.64(11)
_computing_cell_refinement 'Bruker SAINT'
_computing_data_collection 'Bruker APEX2'
_computing_data_reduction 'Bruker SAINT'
_computing_molecular_graphics 'Bruker SHELXTL'
_computing_publication_material 'Bruker SHELXTL'
_computing_structure_refinement 'SHELXL-97 (Sheldrick, 2008)'
_computing_structure_solution 'SHELXS-97 (Sheldrick, 2008)'
_diffrn_ambient_temperature 173
_diffrn_detector_area_resol_mean 8.333
_diffrn_measured_fraction_theta_full 0.983
_diffrn_measured_fraction_theta_max 0.885
_diffrn_measurement_device_type 'Bruker APEX-II CCD'
_diffrn_measurement_method '\f and \w scans'
_diffrn_radiation_monochromator graphite
_diffrn_radiation_source 'fine-focus sealed tube'
_diffrn_radiation_type MoK\a
_diffrn_radiation_wavelength 0.71073
_diffrn_reflns_av_R_equivalents 0.0073
_diffrn_reflns_av_sigmaI/netI 0.0379
_diffrn_reflns_limit_h_max 8
_diffrn_reflns_limit_h_min -4
_diffrn_reflns_limit_k_max 11
_diffrn_reflns_limit_k_min -11
_diffrn_reflns_limit_l_max 14
_diffrn_reflns_limit_l_min -13
_diffrn_reflns_number 3287
_diffrn_reflns_theta_full 25.00
_diffrn_reflns_theta_max 28.21
_diffrn_reflns_theta_min 2.03
_exptl_absorpt_coefficient_mu 0.099
_exptl_absorpt_correction_T_max 0.9901
_exptl_absorpt_correction_T_min 0.9614
_exptl_absorpt_correction_type empirical
_exptl_absorpt_process_details 'SADABS Sheldrick 1996'
_exptl_crystal_colour colourless
_exptl_crystal_density_diffrn 1.333
_exptl_crystal_density_method 'not measured'
_exptl_crystal_description prismatic
_exptl_crystal_F_000 244
_exptl_crystal_size_max 0.40
_exptl_crystal_size_mid 0.30
_exptl_crystal_size_min 0.10
_refine_diff_density_max 0.248
_refine_diff_density_min -0.172
_refine_diff_density_rms 0.035
_refine_ls_abs_structure_details 'Flack H D (1983), Acta Cryst. A39, 876-881'
_refine_ls_abs_structure_Flack 0(2)
_refine_ls_extinction_method none
_refine_ls_goodness_of_fit_ref 1.078
_refine_ls_hydrogen_treatment constr
_refine_ls_matrix_type full
_refine_ls_number_parameters 363
_refine_ls_number_reflns 2826
_refine_ls_number_restraints 199
_refine_ls_restrained_S_all 1.078
_refine_ls_R_factor_all 0.0422
_refine_ls_R_factor_gt 0.0355
_refine_ls_shift/su_max 0.099
_refine_ls_shift/su_mean 0.019
_refine_ls_structure_factor_coef Fsqd
_refine_ls_weighting_details 'calc w=1/[\s^2^(Fo^2^)+(0.0373P)^2^+0.1430P] where P=(Fo^2^+2Fc^2^)/3'
_refine_ls_weighting_scheme calc
_refine_ls_wR_factor_gt 0.0949
_refine_ls_wR_factor_ref 0.1000
_reflns_number_gt 2476
_reflns_number_total 2826
_reflns_threshold_expression >2sigma(I)
_cod_data_source_file ol101734k_si_006.cif
_cod_data_source_block p1
_cod_depositor_comments
;
The following automatic conversions were performed:

'_symmetry_cell_setting' value 'Triclinic' changed to 'triclinic'
according to /home/saulius/struct/CIF-dictionaries/cif_core.dic
dictionary named 'cif_core.dic' version 2.4.2 from 2011-04-26.

Automatic conversion script
Id: cif_fix_values 1715 2011-07-08 13:25:40Z adriana 
;
_cod_original_sg_symbol_H-M P1
_cod_database_code 1503196

loop_
_symmetry_equiv_pos_as_xyz
'x, y, z'

loop_
_atom_site_label
_atom_site_type_symbol
_atom_site_fract_x
_atom_site_fract_y
_atom_site_fract_z
_atom_site_U_iso_or_equiv
_atom_site_adp_type
_atom_site_occupancy
_atom_site_symmetry_multiplicity
_atom_site_calc_flag
_atom_site_refinement_flags
_atom_site_disorder_assembly
_atom_site_disorder_group
C1 C 0.2462(7) 0.7117(5) 0.1075(5) 0.0277(9) Uani 1 1 d . . .
C2 C 0.3796(7) 0.8089(5) 0.1583(5) 0.0261(9) Uani 1 1 d . . .
H2 H 0.4593 0.8836 0.0802 0.031 Uiso 1 1 calc R . .
C3 C 0.5274(7) 0.7065(5) 0.2623(4) 0.0303(9) Uani 1 1 d . . .
C4 C 0.5596(7) 0.5362(5) 0.2818(5) 0.0300(10) Uani 1 1 d . . .
C5 C 0.7276(8) 0.4407(6) 0.3472(6) 0.0400(12) Uani 1 1 d . . .
H5 H 0.8226 0.4888 0.3776 0.048 Uiso 1 1 calc R . .
C6 C 0.7556(9) 0.2735(6) 0.3680(6) 0.0436(13) Uani 1 1 d . . .
H6 H 0.8722 0.2084 0.4085 0.052 Uiso 1 1 calc R . .
C7 C 0.6075(9) 0.2054(5) 0.3273(5) 0.0416(12) Uani 1 1 d . . .
H7 H 0.6245 0.0924 0.3424 0.050 Uiso 1 1 calc R . .
C8 C 0.4423(9) 0.2940(5) 0.2678(5) 0.0381(12) Uani 1 1 d . . .
H8 H 0.3431 0.2427 0.2441 0.046 Uiso 1 1 calc R . .
C9 C 0.4162(8) 0.4613(5) 0.2406(4) 0.0301(10) Uani 1 1 d . . .
C10 C 0.2821(8) 0.7367(5) -0.0395(5) 0.0323(10) Uani 1 1 d . A .
C14 C 0.1858(7) 0.9036(5) 0.1979(4) 0.0268(9) Uani 1 1 d . . .
C15 C 0.0507(7) 0.8117(5) 0.1494(5) 0.0278(9) Uani 1 1 d . . .
H15 H -0.0288 0.7379 0.2283 0.033 Uiso 1 1 calc R . .
C16 C -0.0920(7) 0.9061(5) 0.0484(5) 0.0271(9) Uani 1 1 d . . .
C17 C -0.1246(7) 1.0829(5) 0.0262(5) 0.0312(10) Uani 1 1 d . . .
C18 C -0.2946(8) 1.1796(6) -0.0365(6) 0.0375(11) Uani 1 1 d . . .
H18 H -0.3932 1.1305 -0.0630 0.045 Uiso 1 1 calc R . .
C19 C -0.3211(9) 1.3392(7) -0.0597(6) 0.0463(14) Uani 1 1 d . . .
H19 H -0.4373 1.4017 -0.1026 0.056 Uiso 1 1 calc R . .
C20 C -0.1813(9) 1.4136(6) -0.0220(6) 0.0450(13) Uani 1 1 d . . .
H20 H -0.2005 1.5272 -0.0397 0.054 Uiso 1 1 calc R . .
C21 C -0.0084(9) 1.3205(5) 0.0434(5) 0.0363(11) Uani 1 1 d . . .
H21 H 0.0895 1.3698 0.0703 0.044 Uiso 1 1 calc R . .
C22 C 0.0128(7) 1.1553(5) 0.0665(5) 0.0306(10) Uani 1 1 d . . .
C23 C 0.1491(8) 0.8793(5) 0.3474(5) 0.0327(10) Uani 1 1 d . B .
C11A C 0.3139(15) 0.9555(12) -0.2549(4) 0.048(2) Uani 0.540(11) 1 d PDU A 1
H11A H 0.3398 0.8626 -0.2888 0.058 Uiso 0.540(11) 1 calc PR A 1
C12A C 0.1174(14) 1.0541(17) -0.3017(12) 0.076(4) Uani 0.540(11) 1 d PDU A 1
H12A H 0.0046 0.9838 -0.2747 0.114 Uiso 0.540(11) 1 calc PR A 1
H12B H 0.1324 1.1039 -0.3992 0.114 Uiso 0.540(11) 1 calc PR A 1
H12C H 0.0866 1.1392 -0.2618 0.114 Uiso 0.540(11) 1 calc PR A 1
C13A C 0.4983(16) 1.0517(18) -0.2940(12) 0.081(4) Uani 0.540(11) 1 d PDU A 1
H13A H 0.6217 0.9794 -0.2632 0.121 Uiso 0.540(11) 1 calc PR A 1
H13B H 0.4778 1.1358 -0.2531 0.121 Uiso 0.540(11) 1 calc PR A 1
H13C H 0.5158 1.1025 -0.3914 0.121 Uiso 0.540(11) 1 calc PR A 1
C24A C 0.1103(17) 0.6532(13) 0.5646(5) 0.045(2) Uani 0.429(11) 1 d PDU B 1
H24A H 0.0536 0.7421 0.5998 0.054 Uiso 0.429(11) 1 calc PR B 1
C25A C 0.3186(17) 0.5871(18) 0.6133(14) 0.061(3) Uani 0.429(11) 1 d PDU B 1
H25A H 0.4080 0.6755 0.5872 0.091 Uiso 0.429(11) 1 calc PR B 1
H25B H 0.3795 0.5057 0.5736 0.091 Uiso 0.429(11) 1 calc PR B 1
H25C H 0.3044 0.5370 0.7107 0.091 Uiso 0.429(11) 1 calc PR B 1
C26A C -0.042(2) 0.5279(19) 0.6045(14) 0.071(4) Uani 0.429(11) 1 d PDU B 1
H26A H -0.1754 0.5797 0.5729 0.106 Uiso 0.429(11) 1 calc PR B 1
H26B H -0.0568 0.4778 0.7019 0.106 Uiso 0.429(11) 1 calc PR B 1
H26C H 0.0081 0.4446 0.5647 0.106 Uiso 0.429(11) 1 calc PR B 1
C11B C 0.3213(19) 0.9346(13) -0.2540(4) 0.051(3) Uani 0.460(11) 1 d PDU A 2
H11B H 0.2262 0.8757 -0.2817 0.061 Uiso 0.460(11) 1 calc PR A 2
C12B C 0.259(2) 1.1135(14) -0.3087(16) 0.079(4) Uani 0.460(11) 1 d PDU A 2
H12D H 0.1150 1.1353 -0.2781 0.118 Uiso 0.460(11) 1 calc PR A 2
H12E H 0.2755 1.1507 -0.4065 0.118 Uiso 0.460(11) 1 calc PR A 2
H12F H 0.3470 1.1711 -0.2773 0.118 Uiso 0.460(11) 1 calc PR A 2
C13B C 0.540(2) 0.8879(18) -0.2976(18) 0.081(4) Uani 0.460(11) 1 d PDU A 2
H13D H 0.5699 0.7701 -0.2595 0.121 Uiso 0.460(11) 1 calc PR A 2
H13E H 0.6341 0.9410 -0.2664 0.121 Uiso 0.460(11) 1 calc PR A 2
H13F H 0.5587 0.9224 -0.3952 0.121 Uiso 0.460(11) 1 calc PR A 2
C24B C 0.1285(16) 0.6821(11) 0.5635(4) 0.048(2) Uani 0.571(11) 1 d PDU B 2
H24B H 0.2046 0.7573 0.5870 0.057 Uiso 0.571(11) 1 calc PR B 2
C25B C 0.228(2) 0.5118(12) 0.6132(13) 0.083(3) Uani 0.571(11) 1 d PDU B 2
H25D H 0.3767 0.5116 0.5864 0.125 Uiso 0.571(11) 1 calc PR B 2
H25E H 0.1681 0.4447 0.5748 0.125 Uiso 0.571(11) 1 calc PR B 2
H25F H 0.2052 0.4677 0.7107 0.125 Uiso 0.571(11) 1 calc PR B 2
C26B C -0.0971(16) 0.6982(17) 0.6082(13) 0.086(4) Uani 0.571(11) 1 d PDU B 2
H26D H -0.1515 0.8122 0.5728 0.129 Uiso 0.571(11) 1 calc PR B 2
H26E H -0.1163 0.6597 0.7059 0.129 Uiso 0.571(11) 1 calc PR B 2
H26F H -0.1706 0.6332 0.5750 0.129 Uiso 0.571(11) 1 calc PR B 2
O1 O 0.2431(5) 0.5453(4) 0.1828(4) 0.0353(8) Uani 1 1 d . . .
O2 O 0.6137(5) 0.7759(4) 0.3177(4) 0.0375(8) Uani 1 1 d . . .
O3 O 0.2963(7) 0.6312(4) -0.0848(4) 0.0518(11) Uani 1 1 d . . .
O4 O 0.2901(6) 0.8938(4) -0.1071(3) 0.0374(8) Uani 1 1 d DU . .
O5 O 0.1905(5) 1.0738(3) 0.1248(4) 0.0340(8) Uani 1 1 d . . .
O6 O -0.1810(5) 0.8417(4) -0.0092(4) 0.0384(8) Uani 1 1 d . . .
O7 O 0.1330(8) 0.9856(5) 0.3942(4) 0.0555(11) Uani 1 1 d . . .
O8 O 0.1422(6) 0.7218(4) 0.4171(3) 0.0387(8) Uani 1 1 d DU . .

loop_
_atom_site_aniso_label
_atom_site_aniso_U_11
_atom_site_aniso_U_22
_atom_site_aniso_U_33
_atom_site_aniso_U_23
_atom_site_aniso_U_13
_atom_site_aniso_U_12
C1 0.024(2) 0.0163(16) 0.045(3) -0.0119(16) -0.0086(18) -0.0009(15)
C2 0.022(2) 0.0240(17) 0.029(2) -0.0037(16) -0.0070(17) -0.0015(15)
C3 0.020(2) 0.041(2) 0.028(2) -0.0102(18) -0.0044(17) -0.0005(17)
C4 0.028(3) 0.029(2) 0.030(2) -0.0079(18) -0.0055(18) 0.0041(18)
C5 0.035(3) 0.039(3) 0.043(3) -0.012(2) -0.007(2) 0.004(2)
C6 0.046(3) 0.027(2) 0.043(3) 0.000(2) -0.004(2) 0.011(2)
C7 0.056(3) 0.025(2) 0.041(3) -0.0084(18) -0.002(2) -0.0035(19)
C8 0.050(3) 0.025(2) 0.038(3) -0.010(2) -0.004(2) -0.004(2)
C9 0.035(2) 0.029(2) 0.027(2) -0.0100(17) -0.0040(18) -0.0029(18)
C10 0.030(2) 0.033(2) 0.038(3) -0.0163(19) -0.0056(19) 0.0002(18)
C14 0.029(2) 0.0235(17) 0.024(2) -0.0040(14) -0.0034(16) 0.0009(16)
C15 0.026(2) 0.0227(17) 0.036(2) -0.0125(17) 0.0014(18) -0.0036(15)
C16 0.022(2) 0.0212(17) 0.036(2) -0.0096(16) 0.0007(17) -0.0006(15)
C17 0.029(3) 0.029(2) 0.032(2) -0.0083(18) 0.0019(19) 0.0004(18)
C18 0.030(3) 0.037(2) 0.040(3) -0.008(2) -0.008(2) 0.0054(19)
C19 0.038(3) 0.049(3) 0.048(3) -0.015(2) -0.015(2) 0.015(2)
C20 0.055(3) 0.029(2) 0.036(3) -0.0028(19) -0.006(2) 0.023(2)
C21 0.046(3) 0.027(2) 0.031(2) -0.0061(19) -0.008(2) 0.005(2)
C22 0.030(2) 0.0228(19) 0.031(2) -0.0025(17) -0.0018(18) 0.0082(16)
C23 0.032(2) 0.027(2) 0.040(3) -0.0148(19) -0.007(2) 0.0053(17)
C11A 0.067(5) 0.053(4) 0.026(4) -0.016(3) -0.004(4) -0.002(4)
C12A 0.066(6) 0.105(8) 0.038(5) 0.002(5) -0.021(4) -0.003(5)
C13A 0.082(6) 0.107(7) 0.032(4) 0.002(4) 0.005(4) -0.021(5)
C24A 0.068(5) 0.046(4) 0.028(4) -0.019(3) 0.000(4) -0.015(4)
C25A 0.078(7) 0.075(6) 0.037(5) -0.030(5) -0.011(5) 0.002(5)
C26A 0.073(7) 0.103(8) 0.030(5) -0.003(5) 0.000(5) -0.051(6)
C11B 0.069(5) 0.052(5) 0.030(4) -0.006(4) -0.019(4) -0.011(4)
C12B 0.110(7) 0.060(6) 0.046(5) 0.001(4) -0.005(5) 0.006(5)
C13B 0.093(8) 0.084(6) 0.049(6) -0.013(5) 0.019(6) -0.011(6)
C24B 0.069(4) 0.044(4) 0.027(3) -0.007(3) 0.001(3) -0.016(3)
C25B 0.137(9) 0.056(5) 0.041(4) 0.005(4) -0.020(6) -0.007(5)
C26B 0.090(7) 0.108(7) 0.038(4) -0.004(5) 0.019(5) -0.020(6)
O1 0.0338(18) 0.0242(14) 0.047(2) -0.0070(13) -0.0157(16) -0.0042(13)
O2 0.0350(19) 0.0340(16) 0.047(2) -0.0156(15) -0.0161(15) 0.0024(14)
O3 0.073(3) 0.0361(18) 0.052(3) -0.0266(17) -0.003(2) 0.0016(19)
O4 0.050(2) 0.0344(16) 0.0266(17) -0.0082(13) -0.0025(15) -0.0075(15)
O5 0.0343(18) 0.0170(13) 0.048(2) -0.0072(13) -0.0112(16) 0.0016(12)
O6 0.0291(17) 0.0437(18) 0.046(2) -0.0178(16) -0.0073(15) -0.0044(14)
O7 0.081(3) 0.043(2) 0.050(2) -0.0279(18) -0.014(2) 0.012(2)
O8 0.054(2) 0.0304(15) 0.0310(18) -0.0106(13) -0.0043(16) -0.0015(15)

loop_
_atom_type_symbol
_atom_type_description
_atom_type_scat_dispersion_real
_atom_type_scat_dispersion_imag
_atom_type_scat_source
C C 0.0033 0.0016 'International Tables Vol C Tables 4.2.6.8 and 6.1.1.4'
H H 0.0000 0.0000 'International Tables Vol C Tables 4.2.6.8 and 6.1.1.4'
O O 0.0106 0.0060 'International Tables Vol C Tables 4.2.6.8 and 6.1.1.4'

loop_
_geom_angle_atom_site_label_1
_geom_angle_atom_site_label_2
_geom_angle_atom_site_label_3
_geom_angle
O1 C1 C10 110.3(4)
O1 C1 C15 110.8(4)
C10 C1 C15 115.3(3)
O1 C1 C2 115.8(4)
C10 C1 C2 115.5(3)
C15 C1 C2 87.5(3)
C14 C2 C3 120.7(4)
C14 C2 C1 91.0(3)
C3 C2 C1 115.9(3)
C14 C2 H2 109.3
C3 C2 H2 109.3
C1 C2 H2 109.3
O2 C3 C4 125.5(4)
O2 C3 C2 118.1(4)
C4 C3 C2 116.4(4)
C5 C4 C9 119.1(4)
C5 C4 C3 120.5(4)
C9 C4 C3 120.3(4)
C4 C5 C6 120.0(5)
C4 C5 H5 120.0
C6 C5 H5 120.0
C7 C6 C5 118.4(4)
C7 C6 H6 120.8
C5 C6 H6 120.8
C8 C7 C6 122.5(4)
C8 C7 H7 118.7
C6 C7 H7 118.8
C7 C8 C9 120.2(5)
C7 C8 H8 119.9
C9 C8 H8 119.9
O1 C9 C8 117.9(4)
O1 C9 C4 122.2(4)
C8 C9 C4 119.7(4)
O3 C10 O4 126.8(5)
O3 C10 C1 124.5(5)
O4 C10 C1 108.7(3)
O5 C14 C2 110.5(4)
O5 C14 C15 116.8(4)
C2 C14 C15 90.6(3)
O5 C14 C23 108.3(4)
C2 C14 C23 114.8(3)
C15 C14 C23 115.1(4)
C16 C15 C14 118.4(3)
C16 C15 C1 119.0(4)
C14 C15 C1 91.0(3)
C16 C15 H15 109.0
C14 C15 H15 109.0
C1 C15 H15 109.0
O6 C16 C15 121.8(4)
O6 C16 C17 123.0(4)
C15 C16 C17 115.2(4)
C22 C17 C18 118.3(4)
C22 C17 C16 120.2(4)
C18 C17 C16 121.5(4)
C19 C18 C17 121.6(5)
C19 C18 H18 119.2
C17 C18 H18 119.2
C18 C19 C20 120.5(4)
C18 C19 H19 119.7
C20 C19 H19 119.7
C19 C20 C21 120.0(4)
C19 C20 H20 120.0
C21 C20 H20 120.0
C22 C21 C20 117.7(5)
C22 C21 H21 121.1
C20 C21 H21 121.1
C17 C22 C21 121.9(4)
C17 C22 O5 123.5(4)
C21 C22 O5 114.4(4)
O7 C23 O8 125.5(5)
O7 C23 C14 125.3(5)
O8 C23 C14 109.2(3)
O4 C11A C12A 107.6(7)
O4 C11A C13A 105.7(7)
C12A C11A C13A 113.8(5)
O4 C11A H11A 109.9
C12A C11A H11A 109.9
C13A C11A H11A 109.9
C11A C12A H12A 109.5
C11A C12A H12B 109.5
H12A C12A H12B 109.5
C11A C12A H12C 109.5
H12A C12A H12C 109.5
H12B C12A H12C 109.5
C11A C13A H13A 109.5
C11A C13A H13B 109.5
H13A C13A H13B 109.5
C11A C13A H13C 109.5
H13A C13A H13C 109.5
H13B C13A H13C 109.5
O8 C24A C25A 106.6(9)
O8 C24A C26A 109.3(8)
C25A C24A C26A 113.7(5)
O8 C24A H24A 109.0
C25A C24A H24A 109.0
C26A C24A H24A 109.1
C24A C25A H25A 109.5
C24A C25A H25B 109.5
H25A C25A H25B 109.5
C24A C25A H25C 109.5
H25A C25A H25C 109.5
H25B C25A H25C 109.5
C24A C26A H26A 109.5
C24A C26A H26B 109.5
H26A C26A H26B 109.5
C24A C26A H26C 109.5
H26A C26A H26C 109.5
H26B C26A H26C 109.5
O4 C11B C12B 104.2(9)
O4 C11B C13B 111.1(10)
C12B C11B C13B 113.6(5)
O4 C11B H11B 109.2
C12B C11B H11B 109.2
C13B C11B H11B 109.3
C11B C12B H12D 109.5
C11B C12B H12E 109.5
H12D C12B H12E 109.5
C11B C12B H12F 109.5
H12D C12B H12F 109.5
H12E C12B H12F 109.5
C11B C13B H13D 109.5
C11B C13B H13E 109.5
H13D C13B H13E 109.5
C11B C13B H13F 109.4
H13D C13B H13F 109.5
H13E C13B H13F 109.5
O8 C24B C25B 103.5(7)
O8 C24B C26B 106.0(8)
C25B C24B C26B 113.9(5)
O8 C24B H24B 111.0
C25B C24B H24B 111.0
C26B C24B H24B 111.0
C24B C25B H25D 109.5
C24B C25B H25E 109.5
H25D C25B H25E 109.5
C24B C25B H25F 109.5
H25D C25B H25F 109.5
H25E C25B H25F 109.5
C24B C26B H26D 109.5
C24B C26B H26E 109.5
H26D C26B H26E 109.5
C24B C26B H26F 109.4
H26D C26B H26F 109.5
H26E C26B H26F 109.5
C9 O1 C1 119.1(4)
C10 O4 C11A 120.7(5)
C10 O4 C11B 113.9(5)
C11A O4 C11B 7.1(7)
C22 O5 C14 116.8(4)
C23 O8 C24B 113.9(5)
C23 O8 C24A 124.2(6)
C24B O8 C24A 11.4(6)

loop_
_geom_bond_atom_site_label_1
_geom_bond_atom_site_label_2
_geom_bond_distance
C1 O1 1.410(5)
C1 C10 1.507(7)
C1 C15 1.571(6)
C1 C2 1.573(6)
C2 C14 1.528(6)
C2 C3 1.533(6)
C2 H2 1.0000
C3 O2 1.225(6)
C3 C4 1.438(6)
C4 C5 1.402(7)
C4 C9 1.419(6)
C5 C6 1.409(7)
C5 H5 0.9500
C6 C7 1.400(8)
C6 H6 0.9500
C7 C8 1.344(8)
C7 H7 0.9500
C8 C9 1.397(6)
C8 H8 0.9500
C9 O1 1.367(6)
C10 O3 1.188(6)
C10 O4 1.327(6)
C14 O5 1.435(5)
C14 C15 1.531(6)
C14 C23 1.535(6)
C15 C16 1.475(6)
C15 H15 1.0000
C16 O6 1.220(6)
C16 C17 1.489(6)
C17 C22 1.369(7)
C17 C18 1.404(7)
C18 C19 1.337(7)
C18 H18 0.9500
C19 C20 1.377(9)
C19 H19 0.9500
C20 C21 1.420(7)
C20 H20 0.9500
C21 C22 1.386(6)
C21 H21 0.9500
C22 O5 1.388(6)
C23 O7 1.205(6)
C23 O8 1.334(6)
C11A O4 1.481(4)
C11A C12A 1.499(4)
C11A C13A 1.503(4)
C11A H11A 1.0000
C12A H12A 0.9800
C12A H12B 0.9800
C12A H12C 0.9800
C13A H13A 0.9800
C13A H13B 0.9800
C13A H13C 0.9800
C24A O8 1.481(4)
C24A C25A 1.501(4)
C24A C26A 1.503(4)
C24A H24A 1.0000
C25A H25A 0.9800
C25A H25B 0.9800
C25A H25C 0.9800
C26A H26A 0.9800
C26A H26B 0.9800
C26A H26C 0.9800
C11B O4 1.483(4)
C11B C12B 1.502(4)
C11B C13B 1.504(4)
C11B H11B 1.0000
C12B H12D 0.9800
C12B H12E 0.9800
C12B H12F 0.9800
C13B H13D 0.9800
C13B H13E 0.9800
C13B H13F 0.9800
C24B O8 1.481(4)
C24B C25B 1.501(4)
C24B C26B 1.502(4)
C24B H24B 1.0000
C25B H25D 0.9800
C25B H25E 0.9800
C25B H25F 0.9800
C26B H26D 0.9800
C26B H26E 0.9800
C26B H26F 0.9800

loop_
_geom_torsion_atom_site_label_1
_geom_torsion_atom_site_label_2
_geom_torsion_atom_site_label_3
_geom_torsion_atom_site_label_4
_geom_torsion
O1 C1 C2 C14 -111.8(4)
C10 C1 C2 C14 117.0(4)
C15 C1 C2 C14 0.1(4)
O1 C1 C2 C3 13.4(6)
C10 C1 C2 C3 -117.8(4)
C15 C1 C2 C3 125.3(3)
C14 C2 C3 O2 -62.3(6)
C1 C2 C3 O2 -170.4(4)
C14 C2 C3 C4 120.4(5)
C1 C2 C3 C4 12.3(6)
O2 C3 C4 C5 -13.4(8)
C2 C3 C4 C5 163.6(4)
O2 C3 C4 C9 163.6(5)
C2 C3 C4 C9 -19.4(6)
C9 C4 C5 C6 1.8(8)
C3 C4 C5 C6 178.9(5)
C4 C5 C6 C7 -2.9(8)
C5 C6 C7 C8 1.0(9)
C6 C7 C8 C9 1.9(9)
C7 C8 C9 O1 -178.4(5)
C7 C8 C9 C4 -3.0(7)
C5 C4 C9 O1 176.4(4)
C3 C4 C9 O1 -0.7(7)
C5 C4 C9 C8 1.1(7)
C3 C4 C9 C8 -175.9(5)
O1 C1 C10 O3 3.1(7)
C15 C1 C10 O3 -123.2(5)
C2 C1 C10 O3 136.9(5)
O1 C1 C10 O4 -178.2(4)
C15 C1 C10 O4 55.5(5)
C2 C1 C10 O4 -44.4(5)
C3 C2 C14 O5 119.7(4)
C1 C2 C14 O5 -119.0(3)
C3 C2 C14 C15 -121.3(4)
C1 C2 C14 C15 -0.1(4)
C3 C2 C14 C23 -3.1(5)
C1 C2 C14 C23 118.1(3)
O5 C14 C15 C16 -10.6(6)
C2 C14 C15 C16 -124.0(3)
C23 C14 C15 C16 118.0(4)
O5 C14 C15 C1 113.4(4)
C2 C14 C15 C1 0.1(4)
C23 C14 C15 C1 -117.9(3)
O1 C1 C15 C16 -119.7(4)
C10 C1 C15 C16 6.4(5)
C2 C1 C15 C16 123.5(3)
O1 C1 C15 C14 116.7(3)
C10 C1 C15 C14 -117.2(3)
C2 C1 C15 C14 -0.1(4)
C14 C15 C16 O6 168.8(4)
C1 C15 C16 O6 60.1(6)
C14 C15 C16 C17 -13.3(6)
C1 C15 C16 C17 -122.1(4)
O6 C16 C17 C22 -163.8(5)
C15 C16 C17 C22 18.4(6)
O6 C16 C17 C18 15.9(7)
C15 C16 C17 C18 -161.9(5)
C22 C17 C18 C19 1.6(8)
C16 C17 C18 C19 -178.2(5)
C17 C18 C19 C20 -0.2(9)
C18 C19 C20 C21 -0.6(9)
C19 C20 C21 C22 0.2(8)
C18 C17 C22 C21 -2.1(7)
C16 C17 C22 C21 177.7(5)
C18 C17 C22 O5 -177.4(4)
C16 C17 C22 O5 2.3(7)
C20 C21 C22 C17 1.2(7)
C20 C21 C22 O5 177.0(5)
O5 C14 C23 O7 -1.9(7)
C2 C14 C23 O7 122.1(5)
C15 C14 C23 O7 -134.6(5)
O5 C14 C23 O8 179.4(4)
C2 C14 C23 O8 -56.6(5)
C15 C14 C23 O8 46.6(5)
C8 C9 O1 C1 -155.2(4)
C4 C9 O1 C1 29.5(7)
C10 C1 O1 C9 99.2(5)
C15 C1 O1 C9 -131.9(4)
C2 C1 O1 C9 -34.4(6)
O3 C10 O4 C11A 1.7(9)
C1 C10 O4 C11A -177.0(5)
O3 C10 O4 C11B -0.3(9)
C1 C10 O4 C11B -179.0(6)
C12A C11A O4 C10 112.4(8)
C13A C11A O4 C10 -125.7(7)
C12A C11A O4 C11B 127(6)
C13A C11A O4 C11B -111(6)
C12B C11B O4 C10 162.7(8)
C13B C11B O4 C10 -74.6(9)
C12B C11B O4 C11A -3(6)
C13B C11B O4 C11A 119(6)
C17 C22 O5 C14 -28.2(7)
C21 C22 O5 C14 156.2(4)
C2 C14 O5 C22 132.7(4)
C15 C14 O5 C22 31.1(6)
C23 C14 O5 C22 -100.7(4)
O7 C23 O8 C24B -4.6(9)
C14 C23 O8 C24B 174.1(6)
O7 C23 O8 C24A 0.9(10)
C14 C23 O8 C24A 179.6(6)
C25B C24B O8 C23 -152.1(7)
C26B C24B O8 C23 87.7(8)
C25B C24B O8 C24A 52(3)
C26B C24B O8 C24A -69(3)
C25A C24A O8 C23 -100.6(8)
C26A C24A O8 C23 136.1(8)
C25A C24A O8 C24B -74(3)
C26A C24A O8 C24B 163(4)
